data_1548122
loop_
_publ_author_name
'Bautista, Elih\'u'
'Ortiz-Pastrana, Naytz\'e'
'Pastor-Palacios, Guillermo'
'Montoya-Contreras, Ang\'elica'
'Toscano, Rub\'en A'
'Morales-Jim\'enez, Jes\'us'
'Salazar-Olivo, Luis A'
'Ortega, Alfredo'

_publ_section_title
;
 neo-Clerodane Diterpenoids from Salvia polystachya Stimulate the
 Expression of Extracellular Matrix Components in Human Dermal
 Fibroblasts.
;
_journal_issue 11
_journal_name_full 'Journal of natural products'
_journal_page_first 3003
_journal_page_last 3009
_journal_paper_doi 10.1021/acs.jnatprod.7b00591
_journal_volume 80
_journal_year 2017
_chemical_absolute_configuration ad
_chemical_formula_moiety 'C20 H20 O6'
_chemical_formula_sum 'C20 H20 O6'
_chemical_formula_weight 356.36
_chemical_name_common 'Polystachyne H'
_space_group_crystal_system orthorhombic
_space_group_IT_number 19
_space_group_name_Hall 'P 2ac 2ab'
_space_group_name_H-M_alt 'P 21 21 21'
_symmetry_space_group_name_Hall 'P 2ac 2ab'
_symmetry_space_group_name_H-M 'P 21 21 21'
_atom_sites_solution_hydrogens mixed
_atom_sites_solution_primary direct
_atom_sites_solution_secondary difmap
_audit_creation_method SHELXL-2016/6
_cell_angle_alpha 90
_cell_angle_beta 90
_cell_angle_gamma 90
_cell_formula_units_Z 4
_cell_length_a 7.7431(7)
_cell_length_b 14.6879(14)
_cell_length_c 14.9959(14)
_cell_measurement_reflns_used 9796
_cell_measurement_temperature 100(2)
_cell_measurement_theta_max 78.84
_cell_measurement_theta_min 2.95
_cell_volume 1705.5(3)
_computing_cell_refinement 'APEX2 v2014.1-1(Bruker, 2014)'
_computing_data_collection 'APEX2 v2014.1-1(Bruker, 2014)'
_computing_data_reduction 'SAINT V8.34A (Bruker, 2014)'
_computing_molecular_graphics 'XP V 5.1 (Bruker, 1998)'
_computing_publication_material 'CIFTAB V 2013/2 (Sheldrick, 2013)'
_computing_structure_refinement 'SHELXL-2016/6 (Sheldrick, 2015)'
_computing_structure_solution 'SHELXT-2014 (Sheldrick, 2014)'
_diffrn_ambient_temperature 100(2)
_diffrn_detector_area_resol_mean 52.0833
_diffrn_measured_fraction_theta_full 0.997
_diffrn_measured_fraction_theta_max 0.997
_diffrn_measurement_device_type 'Bruker D8 Endevor \k-geometry diffractometer'
_diffrn_measurement_method '\f and \w-scans'
_diffrn_radiation_monochromator 'Helios multilayer mirror'
_diffrn_radiation_type CuK\a
_diffrn_radiation_wavelength 1.54178
_diffrn_reflns_av_R_equivalents 0.0261
_diffrn_reflns_av_unetI/netI 0.0180
_diffrn_reflns_Laue_measured_fraction_full 0.997
_diffrn_reflns_Laue_measured_fraction_max 0.997
_diffrn_reflns_limit_h_max 7
_diffrn_reflns_limit_h_min -9
_diffrn_reflns_limit_k_max 18
_diffrn_reflns_limit_k_min -18
_diffrn_reflns_limit_l_max 18
_diffrn_reflns_limit_l_min -18
_diffrn_reflns_number 23100
_diffrn_reflns_point_group_measured_fraction_full 0.998
_diffrn_reflns_point_group_measured_fraction_max 0.998
_diffrn_reflns_theta_full 67.679
_diffrn_reflns_theta_max 74.425
_diffrn_reflns_theta_min 4.213
_diffrn_source 'micro-focus X-ray source'
_exptl_absorpt_coefficient_mu 0.853
_exptl_absorpt_correction_T_max 0.7542
_exptl_absorpt_correction_T_min 0.7098
_exptl_absorpt_correction_type multi-scan
_exptl_absorpt_process_details '(Sheldrick, 2012)'
_exptl_crystal_colour colourless
_exptl_crystal_density_diffrn 1.388
_exptl_crystal_description prism
_exptl_crystal_F_000 752
_exptl_crystal_size_max 0.380
_exptl_crystal_size_mid 0.232
_exptl_crystal_size_min 0.178
_refine_diff_density_max 0.245
_refine_diff_density_min -0.152
_refine_diff_density_rms 0.038
_refine_ls_abs_structure_details
;
 Flack x determined using 1442 quotients [(I+)-(I-)]/[(I+)+(I-)]
 (Parsons, Flack and Wagner, Acta Cryst. B69 (2013) 249-259).
;
_refine_ls_abs_structure_Flack 0.01(3)
_refine_ls_extinction_method none
_refine_ls_goodness_of_fit_ref 1.062
_refine_ls_hydrogen_treatment mixed
_refine_ls_matrix_type full
_refine_ls_number_parameters 239
_refine_ls_number_reflns 3479
_refine_ls_number_restraints 0
_refine_ls_restrained_S_all 1.062
_refine_ls_R_factor_all 0.0287
_refine_ls_R_factor_gt 0.0284
_refine_ls_shift/su_max 0.000
_refine_ls_shift/su_mean 0.000
_refine_ls_structure_factor_coef Fsqd
_refine_ls_weighting_details 'w=1/[\s^2^(Fo^2^)+(0.0456P)^2^+0.2987P] where P=(Fo^2^+2Fc^2^)/3'
_refine_ls_weighting_scheme calc
_refine_ls_wR_factor_gt 0.0750
_refine_ls_wR_factor_ref 0.0753
_reflns_Friedel_coverage 0.738
_reflns_Friedel_fraction_full 1.000
_reflns_Friedel_fraction_max 0.999
_reflns_number_gt 3435
_reflns_number_total 3479
_reflns_threshold_expression 'I > 2\s(I)'
_cod_data_source_file np7b00591_si_004.cif
_cod_data_source_block Compound_10
_cod_depositor_comments 'Adding full bibliography for 1548120--1548122.cif.'
_cod_database_code 1548122
_shelx_shelxl_version_number 2016/6
_shelx_space_group_comment
;
The symmetry employed for this shelxl refinement is uniquely defined
by the following loop, which should always be used as a source of
symmetry information in preference to the above space-group names.
They are only intended as comments.
;
_shelx_estimated_absorpt_t_min 0.738
_shelx_estimated_absorpt_t_max 0.863

loop_
_space_group_symop_operation_xyz
'x, y, z'
'x+1/2, -y+1/2, -z'
'-x, y+1/2, -z+1/2'
'-x+1/2, -y, z+1/2'

loop_
_atom_site_label
_atom_site_type_symbol
_atom_site_fract_x
_atom_site_fract_y
_atom_site_fract_z
_atom_site_U_iso_or_equiv
_atom_site_adp_type
_atom_site_occupancy
_atom_site_site_symmetry_order
_atom_site_calc_flag
_atom_site_refinement_flags_posn
_atom_site_refinement_flags_adp
O1 O 0.29896(16) 0.11146(9) 0.44694(8) 0.0268(3) Uani 1 1 d . .
H1A H 0.234(3) 0.1149(16) 0.4923(18) 0.040 Uiso 1 1 d . U
O2 O 0.38319(16) 0.44823(9) 0.41785(8) 0.0294(3) Uani 1 1 d . .
O3 O 0.01744(19) 0.67267(9) 0.49469(9) 0.0335(3) Uani 1 1 d . .
O4 O 0.62439(16) 0.37458(9) 0.39549(8) 0.0303(3) Uani 1 1 d . .
O5 O 0.25727(17) -0.05155(8) 0.34684(9) 0.0314(3) Uani 1 1 d . .
O6 O 0.24465(16) 0.04003(8) 0.22805(8) 0.0280(3) Uani 1 1 d . .
C1 C -0.0068(2) 0.27195(12) 0.34198(12) 0.0265(3) Uani 1 1 d . .
H1 H -0.072544 0.326527 0.344055 0.032 Uiso 1 1 calc R U
C2 C -0.0824(2) 0.18868(12) 0.37679(12) 0.0273(4) Uani 1 1 d . .
H2 H -0.201434 0.188378 0.392170 0.033 Uiso 1 1 calc R U
C3 C 0.0091(2) 0.11284(12) 0.38791(11) 0.0257(3) Uani 1 1 d . .
H3 H -0.046289 0.059148 0.408671 0.031 Uiso 1 1 calc R U
C4 C 0.1998(2) 0.11141(12) 0.36782(11) 0.0235(3) Uani 1 1 d . .
C5 C 0.2543(2) 0.18568(12) 0.29918(10) 0.0217(3) Uani 1 1 d . .
C6 C 0.4513(2) 0.19940(12) 0.30426(11) 0.0233(3) Uani 1 1 d . .
H6A H 0.484454 0.211015 0.367003 0.028 Uiso 1 1 calc R U
H6B H 0.509512 0.142731 0.284899 0.028 Uiso 1 1 calc R U
C7 C 0.5142(2) 0.27802(12) 0.24665(11) 0.0243(3) Uani 1 1 d . .
H7A H 0.489233 0.264991 0.183166 0.029 Uiso 1 1 calc R U
H7B H 0.640631 0.285055 0.253446 0.029 Uiso 1 1 calc R U
C8 C 0.4239(2) 0.36586(12) 0.27444(11) 0.0229(3) Uani 1 1 d . .
H8 H 0.464762 0.414195 0.232487 0.028 Uiso 1 1 calc R U
C9 C 0.2259(2) 0.36062(12) 0.26359(10) 0.0225(3) Uani 1 1 d . .
C10 C 0.1532(2) 0.27444(11) 0.30687(10) 0.0222(3) Uani 1 1 d . .
C11 C 0.1538(2) 0.44881(12) 0.30356(11) 0.0238(3) Uani 1 1 d . .
H11A H 0.199659 0.501160 0.269378 0.029 Uiso 1 1 calc R U
H11B H 0.026592 0.448845 0.296892 0.029 Uiso 1 1 calc R U
C12 C 0.1982(2) 0.46149(11) 0.40118(11) 0.0239(3) Uani 1 1 d . .
H12 H 0.131389 0.416409 0.437323 0.029 Uiso 1 1 calc R U
C13 C 0.1563(2) 0.55525(12) 0.43305(10) 0.0233(3) Uani 1 1 d . .
C14 C 0.2417(2) 0.63799(13) 0.40833(12) 0.0304(4) Uani 1 1 d . .
H14 H 0.341204 0.643604 0.371661 0.036 Uiso 1 1 calc R U
C15 C 0.1540(3) 0.70581(13) 0.44699(13) 0.0342(4) Uani 1 1 d . .
H15 H 0.182774 0.768480 0.441957 0.041 Uiso 1 1 calc R U
C16 C 0.0224(2) 0.57984(12) 0.48524(12) 0.0276(4) Uani 1 1 d . .
H16 H -0.057149 0.538695 0.511717 0.033 Uiso 1 1 calc R U
C17 C 0.4829(2) 0.39440(12) 0.36702(11) 0.0246(3) Uani 1 1 d . .
C18 C 0.2374(2) 0.02338(12) 0.31650(12) 0.0257(3) Uani 1 1 d . .
C19 C 0.2065(2) 0.13543(12) 0.21189(11) 0.0261(3) Uani 1 1 d . .
H19A H 0.082604 0.143780 0.197896 0.031 Uiso 1 1 calc R U
H19B H 0.275965 0.158795 0.161393 0.031 Uiso 1 1 calc R U
C20 C 0.1776(2) 0.36020(13) 0.16377(11) 0.0276(4) Uani 1 1 d . .
H20A H 0.228239 0.413597 0.134575 0.041 Uiso 1 1 calc R U
H20B H 0.051680 0.362039 0.157543 0.041 Uiso 1 1 calc R U
H20C H 0.222287 0.304693 0.135782 0.041 Uiso 1 1 calc R U

loop_
_atom_site_aniso_label
_atom_site_aniso_U_11
_atom_site_aniso_U_22
_atom_site_aniso_U_33
_atom_site_aniso_U_23
_atom_site_aniso_U_13
_atom_site_aniso_U_12
O1 0.0209(6) 0.0382(7) 0.0212(6) 0.0009(5) -0.0006(5) 0.0031(5)
O2 0.0248(6) 0.0383(7) 0.0250(6) -0.0068(5) -0.0059(5) 0.0087(6)
O3 0.0343(7) 0.0316(6) 0.0345(7) -0.0069(5) -0.0020(6) 0.0065(6)
O4 0.0209(6) 0.0426(7) 0.0273(6) -0.0029(5) -0.0036(5) 0.0042(5)
O5 0.0279(6) 0.0281(6) 0.0381(7) 0.0006(5) -0.0001(5) 0.0022(5)
O6 0.0273(6) 0.0293(6) 0.0275(6) -0.0055(5) -0.0016(5) 0.0025(5)
C1 0.0194(8) 0.0308(8) 0.0292(8) -0.0025(7) -0.0023(7) 0.0040(7)
C2 0.0155(7) 0.0367(9) 0.0298(8) -0.0025(7) 0.0009(6) -0.0002(7)
C3 0.0211(8) 0.0310(8) 0.0251(8) -0.0015(7) 0.0006(6) -0.0025(7)
C4 0.0191(7) 0.0285(8) 0.0230(7) -0.0011(6) -0.0013(6) 0.0018(6)
C5 0.0173(7) 0.0277(8) 0.0202(7) -0.0011(6) 0.0002(6) 0.0017(6)
C6 0.0174(8) 0.0291(8) 0.0235(7) -0.0015(6) 0.0007(6) 0.0040(6)
C7 0.0179(7) 0.0330(8) 0.0220(7) -0.0023(6) 0.0013(6) 0.0029(7)
C8 0.0196(8) 0.0285(8) 0.0206(7) 0.0009(6) 0.0008(6) -0.0003(6)
C9 0.0194(7) 0.0287(8) 0.0196(7) -0.0011(6) -0.0018(6) 0.0035(6)
C10 0.0184(8) 0.0280(8) 0.0201(7) -0.0024(6) -0.0037(6) 0.0028(6)
C11 0.0222(8) 0.0269(8) 0.0224(7) 0.0005(6) -0.0014(6) 0.0029(6)
C12 0.0211(8) 0.0275(8) 0.0232(8) 0.0006(6) -0.0003(6) 0.0033(6)
C13 0.0228(8) 0.0271(8) 0.0199(7) 0.0009(6) -0.0020(6) 0.0000(7)
C14 0.0282(9) 0.0319(9) 0.0310(9) 0.0020(7) -0.0003(7) -0.0055(7)
C15 0.0372(10) 0.0279(9) 0.0375(10) 0.0002(7) -0.0094(8) -0.0032(8)
C16 0.0277(9) 0.0292(8) 0.0259(8) -0.0013(7) -0.0001(7) 0.0015(7)
C17 0.0202(8) 0.0297(8) 0.0241(8) -0.0004(6) -0.0006(6) 0.0012(7)
C18 0.0161(7) 0.0315(9) 0.0296(8) -0.0024(7) 0.0001(6) 0.0004(6)
C19 0.0241(8) 0.0306(8) 0.0238(8) -0.0025(6) -0.0012(6) 0.0027(7)
C20 0.0276(8) 0.0339(8) 0.0213(7) 0.0001(7) -0.0041(7) 0.0047(7)

loop_
_atom_type_symbol
_atom_type_description
_atom_type_scat_dispersion_real
_atom_type_scat_dispersion_imag
_atom_type_scat_source
C C 0.0181 0.0091 'International Tables Vol C Tables 4.2.6.8 and 6.1.1.4'
H H 0.0000 0.0000 'International Tables Vol C Tables 4.2.6.8 and 6.1.1.4'
O O 0.0492 0.0322 'International Tables Vol C Tables 4.2.6.8 and 6.1.1.4'

loop_
_geom_angle_atom_site_label_1
_geom_angle_atom_site_label_2
_geom_angle_atom_site_label_3
_geom_angle
C4 O1 H1A 110.8(17)
C17 O2 C12 122.90(13)
C15 O3 C16 106.16(15)
C18 O6 C19 109.29(13)
C10 C1 C2 122.27(16)
C10 C1 H1 118.9
C2 C1 H1 118.9
C3 C2 C1 122.37(16)
C3 C2 H2 118.8
C1 C2 H2 118.8
C2 C3 C4 120.54(16)
C2 C3 H3 119.7
C4 C3 H3 119.7
O1 C4 C3 111.37(14)
O1 C4 C18 108.59(13)
C3 C4 C18 107.35(14)
O1 C4 C5 114.02(13)
C3 C4 C5 112.80(14)
C18 C4 C5 101.98(13)
C10 C5 C6 113.13(14)
C10 C5 C19 110.42(13)
C6 C5 C19 109.93(14)
C10 C5 C4 114.17(13)
C6 C5 C4 109.09(13)
C19 C5 C4 99.21(13)
C7 C6 C5 112.81(14)
C7 C6 H6A 109.0
C5 C6 H6A 109.0
C7 C6 H6B 109.0
C5 C6 H6B 109.0
H6A C6 H6B 107.8
C6 C7 C8 109.89(14)
C6 C7 H7A 109.7
C8 C7 H7A 109.7
C6 C7 H7B 109.7
C8 C7 H7B 109.7
H7A C7 H7B 108.2
C17 C8 C7 110.17(14)
C17 C8 C9 114.12(14)
C7 C8 C9 112.59(14)
C17 C8 H8 106.5
C7 C8 H8 106.5
C9 C8 H8 106.5
C10 C9 C11 113.54(13)
C10 C9 C20 108.61(14)
C11 C9 C20 107.13(13)
C10 C9 C8 111.23(13)
C11 C9 C8 106.16(14)
C20 C9 C8 110.06(13)
C1 C10 C5 118.61(15)
C1 C10 C9 121.79(15)
C5 C10 C9 119.09(14)
C12 C11 C9 113.52(14)
C12 C11 H11A 108.9
C9 C11 H11A 108.9
C12 C11 H11B 108.9
C9 C11 H11B 108.9
H11A C11 H11B 107.7
O2 C12 C13 106.25(13)
O2 C12 C11 111.71(14)
C13 C12 C11 111.92(14)
O2 C12 H12 109.0
C13 C12 H12 109.0
C11 C12 H12 109.0
C16 C13 C14 106.14(16)
C16 C13 C12 126.85(16)
C14 C13 C12 126.83(15)
C15 C14 C13 106.58(16)
C15 C14 H14 126.7
C13 C14 H14 126.7
C14 C15 O3 110.76(16)
C14 C15 H15 124.6
O3 C15 H15 124.6
C13 C16 O3 110.36(17)
C13 C16 H16 124.8
O3 C16 H16 124.8
O4 C17 O2 117.50(15)
O4 C17 C8 121.84(15)
O2 C17 C8 120.50(15)
O5 C18 O6 122.21(16)
O5 C18 C4 127.40(16)
O6 C18 C4 110.39(14)
O6 C19 C5 105.69(13)
O6 C19 H19A 110.6
C5 C19 H19A 110.6
O6 C19 H19B 110.6
C5 C19 H19B 110.6
H19A C19 H19B 108.7
C9 C20 H20A 109.5
C9 C20 H20B 109.5
H20A C20 H20B 109.5
C9 C20 H20C 109.5
H20A C20 H20C 109.5
H20B C20 H20C 109.5

loop_
_geom_bond_atom_site_label_1
_geom_bond_atom_site_label_2
_geom_bond_distance
O1 C4 1.4132(19)
O1 H1A 0.85(3)
O2 C17 1.343(2)
O2 C12 1.467(2)
O3 C15 1.366(3)
O3 C16 1.371(2)
O4 C17 1.211(2)
O5 C18 1.201(2)
O6 C18 1.350(2)
O6 C19 1.452(2)
C1 C10 1.347(2)
C1 C2 1.453(3)
C1 H1 0.9500
C2 C3 1.331(3)
C2 H2 0.9500
C3 C4 1.508(2)
C3 H3 0.9500
C4 C18 1.532(2)
C4 C5 1.558(2)
C5 C10 1.525(2)
C5 C6 1.541(2)
C5 C19 1.548(2)
C6 C7 1.522(2)
C6 H6A 0.9900
C6 H6B 0.9900
C7 C8 1.525(2)
C7 H7A 0.9900
C7 H7B 0.9900
C8 C17 1.521(2)
C8 C9 1.544(2)
C8 H8 1.0000
C9 C10 1.530(2)
C9 C11 1.533(2)
C9 C20 1.543(2)
C11 C12 1.515(2)
C11 H11A 0.9900
C11 H11B 0.9900
C12 C13 1.493(2)
C12 H12 1.0000
C13 C16 1.348(2)
C13 C14 1.432(2)
C14 C15 1.338(3)
C14 H14 0.9500
C15 H15 0.9500
C16 H16 0.9500
C19 H19A 0.9900
C19 H19B 0.9900
C20 H20A 0.9800
C20 H20B 0.9800
C20 H20C 0.9800

loop_
_geom_hbond_atom_site_label_D
_geom_hbond_atom_site_label_H
_geom_hbond_atom_site_label_A
_geom_hbond_distance_DH
_geom_hbond_distance_HA
_geom_hbond_distance_DA
_geom_hbond_angle_DHA
_geom_hbond_site_symmetry_A
O1 H1A O4 0.85(3) 1.89(3) 2.7299(18) 171(2) 2_456
C3 H3 O2 0.95 2.66 3.200(2) 116.5 2_456
C8 H8 O5 1.00 2.51 3.298(2) 135.4 3_655
C11 H11B O6 0.99 2.52 3.397(2) 147.7 3
C16 H16 O1 0.95 2.55 3.453(2) 159.4 2_456
C16 H16 O5 0.95 2.57 3.276(2) 131.4 2_456

loop_
_geom_torsion_atom_site_label_1
_geom_torsion_atom_site_label_2
_geom_torsion_atom_site_label_3
_geom_torsion_atom_site_label_4
_geom_torsion
C10 C1 C2 C3 9.7(3)
C1 C2 C3 C4 2.5(3)
C2 C3 C4 O1 105.08(18)
C2 C3 C4 C18 -136.17(17)
C2 C3 C4 C5 -24.6(2)
O1 C4 C5 C10 -93.32(16)
C3 C4 C5 C10 35.01(19)
C18 C4 C5 C10 149.85(13)
O1 C4 C5 C6 34.35(19)
C3 C4 C5 C6 162.68(14)
C18 C4 C5 C6 -82.49(15)
O1 C4 C5 C19 149.28(14)
C3 C4 C5 C19 -82.39(16)
C18 C4 C5 C19 32.45(15)
C10 C5 C6 C7 -45.54(19)
C19 C5 C6 C7 78.41(17)
C4 C5 C6 C7 -173.79(13)
C5 C6 C7 C8 57.84(18)
C6 C7 C8 C17 68.03(18)
C6 C7 C8 C9 -60.61(18)
C17 C8 C9 C10 -76.65(18)
C7 C8 C9 C10 49.90(17)
C17 C8 C9 C11 47.32(19)
C7 C8 C9 C11 173.86(13)
C17 C8 C9 C20 162.94(14)
C7 C8 C9 C20 -70.52(18)
C2 C1 C10 C5 3.2(2)
C2 C1 C10 C9 174.96(15)
C6 C5 C10 C1 -151.14(15)
C19 C5 C10 C1 85.18(18)
C4 C5 C10 C1 -25.6(2)
C6 C5 C10 C9 36.89(19)
C19 C5 C10 C9 -86.79(17)
C4 C5 C10 C9 162.46(13)
C11 C9 C10 C1 29.9(2)
C20 C9 C10 C1 -89.17(18)
C8 C9 C10 C1 149.57(16)
C11 C9 C10 C5 -158.40(14)
C20 C9 C10 C5 82.54(17)
C8 C9 C10 C5 -38.73(19)
C10 C9 C11 C12 62.82(18)
C20 C9 C11 C12 -177.27(14)
C8 C9 C11 C12 -59.69(18)
C17 O2 C12 C13 -149.94(15)
C17 O2 C12 C11 -27.6(2)
C9 C11 C12 O2 49.89(19)
C9 C11 C12 C13 168.90(14)
O2 C12 C13 C16 -132.56(17)
C11 C12 C13 C16 105.2(2)
O2 C12 C13 C14 53.1(2)
C11 C12 C13 C14 -69.1(2)
C16 C13 C14 C15 -0.02(19)
C12 C13 C14 C15 175.29(17)
C13 C14 C15 O3 -0.2(2)
C16 O3 C15 C14 0.4(2)
C14 C13 C16 O3 0.3(2)
C12 C13 C16 O3 -175.03(16)
C15 O3 C16 C13 -0.4(2)
C12 O2 C17 O4 -166.52(15)
C12 O2 C17 C8 17.9(2)
C7 C8 C17 O4 28.1(2)
C9 C8 C17 O4 155.91(17)
C7 C8 C17 O2 -156.52(15)
C9 C8 C17 O2 -28.7(2)
C19 O6 C18 O5 176.93(15)
C19 O6 C18 C4 -2.48(19)
O1 C4 C18 O5 39.5(2)
C3 C4 C18 O5 -81.0(2)
C5 C4 C18 O5 160.23(17)
O1 C4 C18 O6 -141.09(14)
C3 C4 C18 O6 98.38(16)
C5 C4 C18 O6 -20.39(17)
C18 O6 C19 C5 24.91(18)
C10 C5 C19 O6 -155.66(13)
C6 C5 C19 O6 78.83(16)
C4 C5 C19 O6 -35.46(16)
